data_7229218
loop_
_publ_author_name
'Shemchuk, Oleksii'
'Degli Esposti, Lorenzo'
'Grepioni, Fabrizia'
'Braga, Dario'

_publ_section_title
;
 Ionic co-crystals of enantiopure and racemic histidine with calcium
 halides
;
_journal_name_full CrystEngComm
_journal_paper_doi 10.1039/C7CE01326D
_journal_year 2017
_chemical_formula_sum 'C6 H13 Br Ca0.5 N3 O4'
_chemical_formula_weight 291.14
_chemical_name_systematic
;
 ?
;
_space_group_IT_number 2
_symmetry_cell_setting triclinic
_symmetry_space_group_name_Hall '-P 1'
_symmetry_space_group_name_H-M 'P -1'
_atom_sites_solution_hydrogens geom
_atom_sites_solution_primary direct
_atom_sites_solution_secondary difmap
_audit_creation_method SHELXL-97
_audit_update_record
;
2017-07-19 deposited with the CCDC.
2017-09-21 downloaded from the CCDC.
;
_cell_angle_alpha 95.772(9)
_cell_angle_beta 96.250(9)
_cell_angle_gamma 103.656(10)
_cell_formula_units_Z 2
_cell_length_a 4.8911(6)
_cell_length_b 10.0848(12)
_cell_length_c 11.8785(13)
_cell_measurement_reflns_used 1255
_cell_measurement_temperature 295
_cell_measurement_theta_max 27.6100
_cell_measurement_theta_min 4.1950
_cell_volume 561.11(12)
_computing_cell_refinement 'CrysAlisPro 1.171.38.42b (Rigaku OD, 2015)'
_computing_data_collection 'CrysAlisPro 1.171.38.42b (Rigaku OD, 2015)'
_computing_data_reduction 'CrysAlisPro 1.171.38.42b (Rigaku OD, 2015)'
_computing_structure_refinement 'SHELXL-97 (Sheldrick, 2008)'
_computing_structure_solution 'SHELXL-97 (Sheldrick, 2008)'
_diffrn_ambient_temperature 295
_diffrn_detector 'CCD plate'
_diffrn_detector_area_resol_mean 16.1340
_diffrn_detector_type Sapphire3
_diffrn_measured_fraction_theta_full 0.995
_diffrn_measured_fraction_theta_max 0.845
_diffrn_measurement_details
;
List of Runs (angles in degrees, time in seconds):

  # Type    Start    End  Width  t~exp~   \w     \q     \k     \f   Frames
#--------------------------------------------------------------------------
  1  \w    -43.00  49.00   1.00  291.57    --  -16.36  77.00-180.00   92
  2  \w     -7.00  84.00   1.00  291.57    --   17.61  77.00 -60.00   91
  3  \w     32.00  83.00   1.00  291.57    --   17.61  77.00  90.00   51
  4  \w     -5.00  70.00   1.00  291.57    --   17.61  77.00  60.00   75
;
_diffrn_measurement_device 'four-circle diffractometer'
_diffrn_measurement_device_type 'Xcalibur, Sapphire3'
_diffrn_radiation_monochromator graphite
_diffrn_radiation_probe x-ray
_diffrn_radiation_type 'Mo K\a'
_diffrn_radiation_wavelength 0.71073
_diffrn_reflns_av_R_equivalents 0.1159
_diffrn_reflns_av_sigmaI/netI 0.1544
_diffrn_reflns_limit_h_max 6
_diffrn_reflns_limit_h_min -5
_diffrn_reflns_limit_k_max 11
_diffrn_reflns_limit_k_min -12
_diffrn_reflns_limit_l_max 9
_diffrn_reflns_limit_l_min -15
_diffrn_reflns_number 3874
_diffrn_reflns_theta_full 25.00
_diffrn_reflns_theta_max 28.97
_diffrn_reflns_theta_min 3.48
_diffrn_source 'fine-focus sealed X-ray tube'
_diffrn_source_type 'Enhance (Mo) X-ray Source'
_exptl_absorpt_coefficient_mu 3.889
_exptl_absorpt_correction_T_max 1.00000
_exptl_absorpt_correction_T_min 0.68250
_exptl_absorpt_correction_type multi-scan
_exptl_absorpt_process_details
;
CrysAlisPro 1.171.38.42b (Rigaku Oxford Diffraction, 2015)
Empirical absorption correction using spherical harmonics,
 implemented in SCALE3 ABSPACK scaling algorithm.
;
_exptl_crystal_colour colorless
_exptl_crystal_density_diffrn 1.723
_exptl_crystal_density_method 'not measured'
_exptl_crystal_description needle
_exptl_crystal_F_000 294
_exptl_crystal_size_max 0.1
_exptl_crystal_size_mid 0.05
_exptl_crystal_size_min 0.01
_refine_diff_density_max 1.540
_refine_diff_density_min -0.781
_refine_diff_density_rms 0.190
_refine_ls_extinction_method none
_refine_ls_goodness_of_fit_ref 1.071
_refine_ls_hydrogen_treatment mixed
_refine_ls_matrix_type full
_refine_ls_number_parameters 146
_refine_ls_number_reflns 2517
_refine_ls_number_restraints 2
_refine_ls_restrained_S_all 1.070
_refine_ls_R_factor_all 0.1304
_refine_ls_R_factor_gt 0.0938
_refine_ls_shift/su_max 0.000
_refine_ls_shift/su_mean 0.000
_refine_ls_structure_factor_coef Fsqd
_refine_ls_weighting_details 'calc w=1/[\s^2^(Fo^2^)+(0.1117P)^2^+0.3498P] where P=(Fo^2^+2Fc^2^)/3'
_refine_ls_weighting_scheme calc
_refine_ls_wR_factor_gt 0.2379
_refine_ls_wR_factor_ref 0.2683
_reflns_number_gt 1596
_reflns_number_total 2517
_reflns_threshold_expression >2\s(I)
_cod_data_source_file c7ce01326d2.cif
_cod_data_source_block DL_Histidine_CalciumBromide
_cod_original_cell_volume 561.11(11)
_cod_original_sg_symbol_H-M P-1
_cod_original_formula_sum 'C6 H13 Br Ca0.50 N3 O4'
_cod_database_code 7229218

loop_
_symmetry_equiv_pos_as_xyz
'x, y, z'
'-x, -y, -z'

loop_
_atom_site_label
_atom_site_type_symbol
_atom_site_fract_x
_atom_site_fract_y
_atom_site_fract_z
_atom_site_U_iso_or_equiv
_atom_site_adp_type
_atom_site_occupancy
_atom_site_symmetry_multiplicity
_atom_site_calc_flag
_atom_site_refinement_flags
C1 C 1.0552(18) 0.4156(9) 0.6425(7) 0.035(2) Uani 1 1 d .
H1A H 1.1331 0.4267 0.5714 0.042 Uiso 1 1 calc R
H1B H 1.1904 0.3859 0.6938 0.042 Uiso 1 1 calc R
C2 C 0.7902(18) 0.3072(8) 0.6196(7) 0.0306(19) Uani 1 1 d .
C3 C 1.0262(16) 0.5549(8) 0.6947(6) 0.0255(16) Uani 1 1 d .
H3 H 0.8820 0.5839 0.6460 0.031 Uiso 1 1 calc R
C4 C 0.679(2) 0.2166(9) 0.6931(8) 0.043(2) Uani 1 1 d .
H4 H 0.7563 0.2117 0.7673 0.052 Uiso 1 1 calc R
C5 C 0.390(2) 0.1812(11) 0.5345(9) 0.050(3) Uani 1 1 d .
H5 H 0.2274 0.1472 0.4816 0.060 Uiso 1 1 calc R
C6 C 0.9422(17) 0.5478(9) 0.8146(7) 0.0290(18) Uani 1 1 d .
N1 N 0.6062(17) 0.2802(8) 0.5196(6) 0.0371(18) Uani 1 1 d .
N2 N 0.4323(18) 0.1364(8) 0.6329(8) 0.049(2) Uani 1 1 d .
H2 H 0.3222 0.0675 0.6558 0.058 Uiso 1 1 calc R
N3 N 1.3040(13) 0.6575(7) 0.7035(6) 0.0285(15) Uani 1 1 d .
H3A H 1.4371 0.6285 0.7441 0.043 Uiso 1 1 calc R
H3B H 1.2910 0.7380 0.7378 0.043 Uiso 1 1 calc R
H3C H 1.3501 0.6674 0.6338 0.043 Uiso 1 1 calc R
O1 O 1.1369(13) 0.5584(8) 0.8952(5) 0.0431(17) Uani 1 1 d .
O2 O 0.6840(12) 0.5312(7) 0.8249(5) 0.0320(14) Uani 1 1 d .
O3 O 1.3266(17) 0.2646(8) 0.9350(7) 0.056(2) Uani 1 1 d D
O4 O 1.7543(18) 0.1180(9) 0.9586(7) 0.053(2) Uani 1 1 d .
HB1 H 1.8372 0.0741 0.8986 0.050 Uiso 1 1 d .
HB3 H 1.73(2) 0.074(13) 1.006(10) 0.05(4) Uiso 1 1 d .
HB2 H 1.418(16) 0.193(6) 0.922(7) 0.03(2) Uiso 1 1 d D
HB4 H 1.176(16) 0.239(12) 0.979(8) 0.06(4) Uiso 1 1 d D
Br1 Br 0.9876(2) 0.90683(10) 0.77333(8) 0.0455(4) Uani 1 1 d .
Ca1 Ca 1.5000 0.5000 1.0000 0.0284(6) Uani 1 2 d S

loop_
_atom_site_aniso_label
_atom_site_aniso_U_11
_atom_site_aniso_U_22
_atom_site_aniso_U_33
_atom_site_aniso_U_23
_atom_site_aniso_U_13
_atom_site_aniso_U_12
C1 0.031(5) 0.045(5) 0.031(5) 0.005(4) 0.013(4) 0.011(4)
C2 0.037(5) 0.030(5) 0.024(4) 0.004(3) 0.009(3) 0.005(4)
C3 0.027(4) 0.035(4) 0.015(3) 0.004(3) 0.006(3) 0.007(3)
C4 0.065(7) 0.025(4) 0.038(5) 0.008(4) 0.006(5) 0.007(4)
C5 0.050(6) 0.048(6) 0.035(5) 0.002(4) -0.002(4) -0.014(5)
C6 0.028(4) 0.036(5) 0.026(4) 0.011(3) 0.001(3) 0.012(4)
N1 0.045(5) 0.040(4) 0.029(4) 0.005(3) 0.009(3) 0.016(4)
N2 0.052(5) 0.027(4) 0.056(6) 0.008(4) -0.001(4) -0.008(4)
N3 0.021(3) 0.034(4) 0.030(4) 0.001(3) 0.006(3) 0.006(3)
O1 0.029(3) 0.079(5) 0.028(3) 0.021(3) 0.008(2) 0.021(3)
O2 0.023(3) 0.054(4) 0.023(3) 0.011(3) 0.011(2) 0.011(3)
O3 0.054(5) 0.043(4) 0.067(5) 0.004(4) 0.013(4) 0.002(4)
O4 0.060(5) 0.047(5) 0.051(5) 0.005(4) 0.007(4) 0.012(4)
Br1 0.0547(7) 0.0388(6) 0.0432(6) 0.0052(4) 0.0076(5) 0.0118(5)
Ca1 0.0246(12) 0.0399(14) 0.0219(11) 0.0062(9) 0.0012(8) 0.0101(10)

loop_
_atom_type_symbol
_atom_type_description
_atom_type_scat_dispersion_real
_atom_type_scat_dispersion_imag
_atom_type_scat_source
C C 0.0033 0.0016 'International Tables Vol C Tables 4.2.6.8 and 6.1.1.4'
H H 0.0000 0.0000 'International Tables Vol C Tables 4.2.6.8 and 6.1.1.4'
Br Br -0.2901 2.4595 'International Tables Vol C Tables 4.2.6.8 and 6.1.1.4'
Ca Ca 0.2262 0.3064 'International Tables Vol C Tables 4.2.6.8 and 6.1.1.4'
N N 0.0061 0.0033 'International Tables Vol C Tables 4.2.6.8 and 6.1.1.4'
O O 0.0106 0.0060 'International Tables Vol C Tables 4.2.6.8 and 6.1.1.4'

loop_
_geom_angle_atom_site_label_1
_geom_angle_atom_site_label_2
_geom_angle_atom_site_label_3
_geom_angle
_geom_angle_site_symmetry_1
_geom_angle_site_symmetry_3
C2 C1 C3 114.9(7) . .
N1 C2 C4 108.4(8) . .
N1 C2 C1 124.5(7) . .
C4 C2 C1 127.1(8) . .
N3 C3 C1 109.1(6) . .
N3 C3 C6 108.3(6) . .
C1 C3 C6 110.8(7) . .
N2 C4 C2 104.8(8) . .
N2 C5 N1 111.6(8) . .
O1 C6 O2 125.0(8) . .
O1 C6 C3 117.3(7) . .
O2 C6 C3 117.7(7) . .
C5 N1 C2 106.1(8) . .
C5 N2 C4 108.9(8) . .
C6 O1 Ca1 157.3(7) . .
C6 O2 Ca1 123.6(5) . 1_455
O1 Ca1 O1 180.000(3) . 2_867
O1 Ca1 O3 86.5(3) . 2_867
O1 Ca1 O3 93.5(3) 2_867 2_867
O1 Ca1 O3 93.5(3) . .
O1 Ca1 O3 86.5(3) 2_867 .
O3 Ca1 O3 180.000(2) 2_867 .
O1 Ca1 O2 78.7(2) . 1_655
O1 Ca1 O2 101.3(2) 2_867 1_655
O3 Ca1 O2 90.8(3) 2_867 1_655
O3 Ca1 O2 89.2(3) . 1_655
O1 Ca1 O2 101.3(2) . 2_767
O1 Ca1 O2 78.7(2) 2_867 2_767
O3 Ca1 O2 89.2(3) 2_867 2_767
O3 Ca1 O2 90.8(3) . 2_767
O2 Ca1 O2 180.000(3) 1_655 2_767

loop_
_geom_bond_atom_site_label_1
_geom_bond_atom_site_label_2
_geom_bond_distance
_geom_bond_site_symmetry_2
C1 C2 1.464(12) .
C1 C3 1.521(12) .
C2 N1 1.373(11) .
C2 C4 1.386(11) .
C3 N3 1.487(10) .
C3 C6 1.529(11) .
C4 N2 1.364(12) .
C5 N2 1.308(12) .
C5 N1 1.312(12) .
C6 O1 1.252(10) .
C6 O2 1.255(10) .
O1 Ca1 2.283(6) .
O2 Ca1 2.375(5) 1_455
O3 Ca1 2.342(8) .
Ca1 O1 2.283(6) 2_867
Ca1 O3 2.342(8) 2_867
Ca1 O2 2.375(5) 1_655
Ca1 O2 2.375(5) 2_767
